data_2206680
loop_
_publ_author_name
'Zhi-Min Jin'
'Hai Feng'
'Li Li'
'Hao Su'
'Cheng-Xiang Tong '

_publ_section_title
;Hexaaquazinc(II)
 bis[trichloro(3,7-dihydro-1,3,7-trimethyl-1<i>H</i>-purine-2,6-dione-\k<i>N</i>^9^)zincate(II)]
 dihydrate
;
_journal_coeditor_code DN6245
_journal_issue 9
_journal_name_full 'Acta Crystallographica Section E'
_journal_page_first m1849
_journal_page_last m1851
_journal_paper_doi 10.1107/S1600536805026309
_journal_volume 61
_journal_year 2005
_chemical_formula_iupac '[Zn (H2 O)6 ] [Zn Cl3 (C8 H10 N4 O2)]2, 2H2 O'
_chemical_formula_moiety 'H12 O6 Zn 2+, 2C8 H10 Cl3 N4 O2 Zn -, 2H2 O'
_chemical_formula_sum 'C16 H36 Cl6 N8 O12 Zn3'
_chemical_formula_weight 941.40
_chemical_name_systematic
;
Hexaaquazinc(II)
bis[trichloro(3,7-dihydro-1,3,7-trimethyl-1H-purine-2,6-
dione-\kN^9^)zincate(II)] dihydrate
;
_space_group_IT_number 14
_symmetry_cell_setting monoclinic
_symmetry_space_group_name_Hall '-P 2yn'
_symmetry_space_group_name_H-M 'P 1 21/n 1'
_atom_sites_solution_hydrogens geom
_atom_sites_solution_primary direct
_atom_sites_solution_secondary difmap
_audit_creation_method SHELXL-97
_cell_angle_alpha 90.00
_cell_angle_beta 111.5080(10)
_cell_angle_gamma 90.00
_cell_formula_units_Z 2
_cell_length_a 8.8699(6)
_cell_length_b 19.7245(13)
_cell_length_c 10.8701(7)
_cell_measurement_reflns_used 890
_cell_measurement_temperature 298(2)
_cell_measurement_theta_max 34.60
_cell_measurement_theta_min 2.26
_cell_volume 1769.3(2)
_computing_cell_refinement SMART
_computing_data_collection 'SMART (Bruker, 2000)'
_computing_data_reduction 'SAINT (Bruker, 2000)'
_computing_molecular_graphics SHELXTL
_computing_publication_material SHELXTL
_computing_structure_refinement 'SHELXL97 (Sheldrick, 1997)'
_computing_structure_solution 'SHELXTL (Bruker, 2000)'
_diffrn_ambient_temperature 298(2)
_diffrn_measured_fraction_theta_full 0.997
_diffrn_measured_fraction_theta_max 0.997
_diffrn_measurement_device_type 'Bruker SMART APEX CCD area-detector'
_diffrn_measurement_method '\f and \w'
_diffrn_radiation_monochromator graphite
_diffrn_radiation_source 'fine-focus sealed tube'
_diffrn_radiation_type MoK\a
_diffrn_radiation_wavelength 0.71073
_diffrn_reflns_av_R_equivalents 0.0174
_diffrn_reflns_av_sigmaI/netI 0.0204
_diffrn_reflns_limit_h_max 10
_diffrn_reflns_limit_h_min -10
_diffrn_reflns_limit_k_max 21
_diffrn_reflns_limit_k_min -23
_diffrn_reflns_limit_l_max 9
_diffrn_reflns_limit_l_min -13
_diffrn_reflns_number 9304
_diffrn_reflns_theta_full 25.22
_diffrn_reflns_theta_max 25.22
_diffrn_reflns_theta_min 2.06
_exptl_absorpt_coefficient_mu 2.532
_exptl_absorpt_correction_T_max 0.603
_exptl_absorpt_correction_T_min 0.473
_exptl_absorpt_correction_type multi-scan
_exptl_absorpt_process_details '(SADABS; Bruker, 2000)'
_exptl_crystal_colour colorless
_exptl_crystal_density_diffrn 1.767
_exptl_crystal_density_method 'not measured'
_exptl_crystal_description prism
_exptl_crystal_F_000 952
_exptl_crystal_size_max 0.30
_exptl_crystal_size_mid 0.25
_exptl_crystal_size_min 0.20
_refine_diff_density_max 0.289
_refine_diff_density_min -0.303
_refine_ls_extinction_method none
_refine_ls_goodness_of_fit_ref 1.057
_refine_ls_hydrogen_treatment mixed
_refine_ls_matrix_type full
_refine_ls_number_parameters 229
_refine_ls_number_reflns 3178
_refine_ls_number_restraints 15
_refine_ls_restrained_S_all 1.055
_refine_ls_R_factor_all 0.0305
_refine_ls_R_factor_gt 0.0268
_refine_ls_shift/su_max 0.002
_refine_ls_shift/su_mean 0.000
_refine_ls_structure_factor_coef Fsqd
_refine_ls_weighting_details 'calc w = 1/[\s^2^(Fo^2^)+(0.0401P)^2^+0.441P] where P = (Fo^2^+2Fc^2^)/3'
_refine_ls_weighting_scheme calc
_refine_ls_wR_factor_gt 0.0681
_refine_ls_wR_factor_ref 0.0699
_reflns_number_gt 2841
_reflns_number_total 3178
_reflns_threshold_expression I>2\s(I)
_cod_data_source_file dn6245.cif
_cod_data_source_block I
_cod_original_sg_symbol_H-M 'P 21/n'
_cod_database_code 2206680
_cod_database_fobs_code 2206680

loop_
_symmetry_equiv_pos_as_xyz
'x, y, z'
'-x+1/2, y+1/2, -z+1/2'
'-x, -y, -z'
'x-1/2, -y-1/2, z-1/2'

loop_
_atom_site_label
_atom_site_fract_x
_atom_site_fract_y
_atom_site_fract_z
_atom_site_U_iso_or_equiv
_atom_site_adp_type
_atom_site_calc_flag
_atom_site_refinement_flags
_atom_site_occupancy
_atom_site_disorder_assembly
_atom_site_disorder_group
_atom_site_type_symbol
Zn1 0.21334(3) 0.621062(13) -0.21379(2) 0.03608(10) Uani d . 1 . . Zn
Zn2 0.5000 0.5000 0.5000 0.04515(12) Uani d S 1 . . Zn
Cl1 0.27639(9) 0.51022(3) -0.22474(8) 0.05735(19) Uani d . 1 . . Cl
Cl2 0.28042(7) 0.68632(3) -0.35491(6) 0.04439(15) Uani d . 1 . . Cl
Cl3 -0.05272(7) 0.62579(3) -0.24910(7) 0.05225(17) Uani d . 1 . . Cl
O1 0.89977(18) 0.63678(9) 0.14739(17) 0.0454(4) Uani d . 1 . . O
O2 0.6264(2) 0.69184(8) 0.41716(16) 0.0468(4) Uani d . 1 . . O
H5WA 0.3296(13) 0.5307(15) 0.253(2) 0.056 Uiso d D 1 . . H
H5WB 0.489(2) 0.5177(13) 0.269(2) 0.056 Uiso d D 1 . . H
O3 0.5211(3) 0.59944(9) 0.5645(2) 0.0594(5) Uani d D 1 . . O
H3WA 0.557(4) 0.6267(12) 0.522(3) 0.071 Uiso d D 1 . . H
H3WB 0.444(3) 0.6180(13) 0.580(3) 0.071 Uiso d D 1 . . H
O4 0.7462(2) 0.50523(11) 0.5222(2) 0.0655(6) Uani d D 1 . . O
H4WA 0.771(4) 0.5013(14) 0.455(2) 0.079 Uiso d D 1 . . H
H4WB 0.803(3) 0.5343(13) 0.576(2) 0.079 Uiso d D 1 . . H
O5 0.4274(2) 0.53339(10) 0.30504(19) 0.0541(5) Uani d D 1 . . O
N1 0.7617(2) 0.66264(10) 0.28088(17) 0.0364(4) Uani d . 1 . . N
N2 0.6258(2) 0.64270(9) 0.05206(17) 0.0338(4) Uani d . 1 . . N
N3 0.3292(2) 0.65318(9) -0.02286(17) 0.0347(4) Uani d . 1 . . N
N4 0.3201(2) 0.68648(9) 0.16949(18) 0.0342(4) Uani d . 1 . . N
C1 0.9173(3) 0.66488(15) 0.3938(2) 0.0515(6) Uani d . 1 . . C
H1A 0.9774 0.6242 0.3952 0.077 Uiso calc R 1 . . H
H1B 0.8973 0.6684 0.4746 0.077 Uiso calc R 1 . . H
H1C 0.9786 0.7035 0.3852 0.077 Uiso calc R 1 . . H
C2 0.7699(2) 0.64688(11) 0.1594(2) 0.0349(5) Uani d . 1 . . C
C3 0.6336(3) 0.62276(15) -0.0749(3) 0.0564(7) Uani d . 1 . . C
H3A 0.5956 0.5770 -0.0949 0.085 Uiso calc R 1 . . H
H3B 0.7437 0.6256 -0.0702 0.085 Uiso calc R 1 . . H
H3C 0.5668 0.6525 -0.1429 0.085 Uiso calc R 1 . . H
C4 0.4835(2) 0.65680(10) 0.0695(2) 0.0302(4) Uani d . 1 . . C
C5 0.2358(3) 0.67222(11) 0.0445(2) 0.0360(5) Uani d . 1 . . C
H5 0.1234 0.6750 0.0069 0.043 Uiso calc R 1 . . H
C6 0.2538(3) 0.71007(15) 0.2673(3) 0.0508(6) Uani d . 1 . . C
H6A 0.1410 0.7206 0.2237 0.076 Uiso calc R 1 . . H
H6B 0.3112 0.7499 0.3105 0.076 Uiso calc R 1 . . H
H6C 0.2659 0.6751 0.3317 0.076 Uiso calc R 1 . . H
C7 0.4811(2) 0.67663(10) 0.1878(2) 0.0320(5) Uani d . 1 . . C
C8 0.6223(3) 0.67877(11) 0.3056(2) 0.0351(5) Uani d . 1 . . C
O6A 0.1101(3) 0.52958(15) 0.1408(3) 0.0694(8) Uani d PD 0.78 A 1 O
H6A1 0.0451 0.5587 0.1503 0.104 Uiso d PD 0.78 B 1 H
H6A2 0.0792 0.4898 0.1488 0.104 Uiso d PD 0.78 C 1 H
O6B 0.1166(12) 0.5262(6) 0.2165(8) 0.0694(8) Uani d PD 0.22 D 2 O
H6B1 0.0652 0.5462 0.1440 0.104 Uiso d PD 0.22 E 2 H
H6B2 0.0774 0.5358 0.2747 0.104 Uiso d PD 0.22 F 2 H

loop_
_atom_site_aniso_label
_atom_site_aniso_U_11
_atom_site_aniso_U_22
_atom_site_aniso_U_33
_atom_site_aniso_U_12
_atom_site_aniso_U_13
_atom_site_aniso_U_23
Zn1 0.03230(15) 0.04159(17) 0.03358(16) 0.00086(10) 0.01116(11) -0.00244(10)
Zn2 0.0455(2) 0.0442(2) 0.0553(3) 0.00373(17) 0.0297(2) 0.00146(18)
Cl1 0.0686(4) 0.0388(3) 0.0800(5) 0.0038(3) 0.0455(4) -0.0004(3)
Cl2 0.0498(3) 0.0448(3) 0.0420(3) 0.0060(3) 0.0209(3) 0.0048(2)
Cl3 0.0314(3) 0.0708(4) 0.0522(4) 0.0016(3) 0.0125(3) -0.0046(3)
O1 0.0274(8) 0.0544(10) 0.0534(11) 0.0009(7) 0.0135(7) -0.0028(8)
O2 0.0487(10) 0.0583(11) 0.0323(9) -0.0114(8) 0.0136(7) -0.0071(8)
O3 0.0744(14) 0.0460(10) 0.0779(14) 0.0022(9) 0.0517(11) -0.0010(10)
O4 0.0487(11) 0.0881(16) 0.0705(14) -0.0051(10) 0.0348(10) -0.0148(11)
O5 0.0503(11) 0.0621(12) 0.0560(12) 0.0054(9) 0.0266(9) 0.0077(9)
N1 0.0282(9) 0.0423(11) 0.0346(10) -0.0050(8) 0.0067(8) 0.0006(8)
N2 0.0282(9) 0.0407(10) 0.0331(10) 0.0003(8) 0.0118(7) -0.0013(8)
N3 0.0293(9) 0.0428(10) 0.0314(10) 0.0030(8) 0.0106(7) -0.0001(8)
N4 0.0321(9) 0.0382(10) 0.0355(10) -0.0029(7) 0.0162(8) -0.0032(8)
C1 0.0339(12) 0.0736(18) 0.0390(14) -0.0040(12) 0.0040(10) 0.0000(12)
C2 0.0298(11) 0.0345(12) 0.0392(13) -0.0007(9) 0.0111(9) 0.0020(9)
C3 0.0377(13) 0.096(2) 0.0381(14) 0.0027(13) 0.0173(11) -0.0106(13)
C4 0.0285(10) 0.0307(10) 0.0313(11) 0.0006(8) 0.0108(8) 0.0024(9)
C5 0.0294(11) 0.0432(12) 0.0352(12) 0.0013(9) 0.0117(9) 0.0007(10)
C6 0.0433(13) 0.0685(17) 0.0493(15) -0.0091(12) 0.0273(12) -0.0194(13)
C7 0.0297(11) 0.0333(11) 0.0350(11) -0.0041(8) 0.0143(9) -0.0016(9)
C8 0.0369(12) 0.0341(11) 0.0330(12) -0.0089(9) 0.0113(9) -0.0005(9)
O6A 0.0549(14) 0.0688(15) 0.083(2) 0.0092(12) 0.0240(17) 0.0018(18)
O6B 0.0549(14) 0.0688(15) 0.083(2) 0.0092(12) 0.0240(17) 0.0018(18)

loop_
_atom_type_symbol
_atom_type_description
_atom_type_scat_dispersion_real
_atom_type_scat_dispersion_imag
_atom_type_scat_source
C C 0.0033 0.0016 'International Tables Vol C Tables 4.2.6.8 and 6.1.1.4'
H H 0.0000 0.0000 'International Tables Vol C Tables 4.2.6.8 and 6.1.1.4'
Cl Cl 0.1484 0.1585 'International Tables Vol C Tables 4.2.6.8 and 6.1.1.4'
N N 0.0061 0.0033 'International Tables Vol C Tables 4.2.6.8 and 6.1.1.4'
O O 0.0106 0.0060 'International Tables Vol C Tables 4.2.6.8 and 6.1.1.4'
Zn Zn 0.2839 1.4301 'International Tables Vol C Tables 4.2.6.8 and 6.1.1.4'

loop_
_geom_angle_atom_site_label_1
_geom_angle_atom_site_label_2
_geom_angle_atom_site_label_3
_geom_angle_site_symmetry_1
_geom_angle_site_symmetry_3
_geom_angle
N3 Zn1 Cl2 . . 110.79(5)
N3 Zn1 Cl3 . . 105.37(5)
Cl2 Zn1 Cl3 . . 112.59(3)
N3 Zn1 Cl1 . . 108.00(6)
Cl2 Zn1 Cl1 . . 112.61(3)
Cl3 Zn1 Cl1 . . 107.10(3)
O3 Zn2 O3 3_666 . 180.00(3)
O3 Zn2 O5 3_666 . 89.94(8)
O3 Zn2 O5 . . 90.06(8)
O3 Zn2 O5 3_666 3_666 90.06(8)
O3 Zn2 O5 . 3_666 89.94(8)
O5 Zn2 O5 . 3_666 180.0
O3 Zn2 O4 3_666 . 92.66(8)
O3 Zn2 O4 . . 87.34(8)
O5 Zn2 O4 . . 91.25(8)
O5 Zn2 O4 3_666 . 88.75(8)
O3 Zn2 O4 3_666 3_666 87.34(8)
O3 Zn2 O4 . 3_666 92.66(8)
O5 Zn2 O4 . 3_666 88.75(8)
O5 Zn2 O4 3_666 3_666 91.25(8)
O4 Zn2 O4 . 3_666 180.0
Zn2 O3 H3WA . . 115(2)
Zn2 O3 H3WB . . 120(2)
H3WA O3 H3WB . . 109(2)
Zn2 O4 H4WA . . 119(2)
Zn2 O4 H4WB . . 116(2)
H4WA O4 H4WB . . 112(2)
Zn2 O5 H5WA . . 121.1(19)
Zn2 O5 H5WB . . 110.1(18)
H5WA O5 H5WB . . 111(2)
C2 N1 C8 . . 126.57(18)
C2 N1 C1 . . 116.12(19)
C8 N1 C1 . . 117.27(19)
C4 N2 C2 . . 118.97(18)
C4 N2 C3 . . 123.36(18)
C2 N2 C3 . . 117.67(18)
C5 N3 C4 . . 103.63(18)
C5 N3 Zn1 . . 117.24(14)
C4 N3 Zn1 . . 138.84(15)
C5 N4 C7 . . 106.54(17)
C5 N4 C6 . . 126.0(2)
C7 N4 C6 . . 127.45(19)
N1 C1 H1A . . 109.5
N1 C1 H1B . . 109.5
H1A C1 H1B . . 109.5
N1 C1 H1C . . 109.5
H1A C1 H1C . . 109.5
H1B C1 H1C . . 109.5
O1 C2 N2 . . 121.1(2)
O1 C2 N1 . . 121.3(2)
N2 C2 N1 . . 117.57(18)
N2 C3 H3A . . 109.5
N2 C3 H3B . . 109.5
H3A C3 H3B . . 109.5
N2 C3 H3C . . 109.5
H3A C3 H3C . . 109.5
H3B C3 H3C . . 109.5
C7 C4 N3 . . 110.60(18)
C7 C4 N2 . . 121.77(18)
N3 C4 N2 . . 127.63(19)
N4 C5 N3 . . 112.98(19)
N4 C5 H5 . . 123.5
N3 C5 H5 . . 123.5
N4 C6 H6A . . 109.5
N4 C6 H6B . . 109.5
H6A C6 H6B . . 109.5
N4 C6 H6C . . 109.5
H6A C6 H6C . . 109.5
H6B C6 H6C . . 109.5
C4 C7 N4 . . 106.24(18)
C4 C7 C8 . . 123.21(19)
N4 C7 C8 . . 130.27(19)
O2 C8 N1 . . 122.1(2)
O2 C8 C7 . . 126.2(2)
N1 C8 C7 . . 111.64(19)
H6A1 O6A H6A2 . . 110.8
H6A1 O6A H6B1 . . 5.4
H6A2 O6A H6B1 . . 106.8
H6A1 O6B H6A2 . . 88.8
H6A1 O6B H6B1 . . 18.2
H6A2 O6B H6B1 . . 74.3
H6A1 O6B H6B2 . . 93.9
H6A2 O6B H6B2 . . 126.6
H6B1 O6B H6B2 . . 111.3

loop_
_geom_bond_atom_site_label_1
_geom_bond_atom_site_label_2
_geom_bond_site_symmetry_2
_geom_bond_distance
Zn1 N3 . 2.0495(18)
Zn1 Cl2 . 2.2435(6)
Zn1 Cl3 . 2.2497(7)
Zn1 Cl1 . 2.2707(7)
Zn2 O3 3_666 2.0684(19)
Zn2 O3 . 2.0684(19)
Zn2 O5 . 2.0830(19)
Zn2 O5 3_666 2.0830(19)
Zn2 O4 . 2.1101(19)
Zn2 O4 3_666 2.1101(19)
O1 C2 . 1.222(3)
O2 C8 . 1.227(3)
O3 H3WA . 0.84(3)
O3 H3WB . 0.85(3)
O4 H4WA . 0.84(3)
O4 H4WB . 0.84(3)
O5 H5WA . 0.84(3)
O5 H5WB . 0.84(3)
N1 C2 . 1.384(3)
N1 C8 . 1.395(3)
N1 C1 . 1.474(3)
N2 C4 . 1.372(3)
N2 C2 . 1.382(3)
N2 C3 . 1.460(3)
N3 C5 . 1.345(3)
N3 C4 . 1.371(3)
N4 C5 . 1.318(3)
N4 C7 . 1.381(3)
N4 C6 . 1.467(3)
C1 H1A . 0.9600
C1 H1B . 0.9600
C1 H1C . 0.9600
C3 H3A . 0.9600
C3 H3B . 0.9600
C3 H3C . 0.9600
C4 C7 . 1.352(3)
C5 H5 . 0.9300
C6 H6A . 0.9600
C6 H6B . 0.9600
C6 H6C . 0.9600
C7 C8 . 1.426(3)
O6A H6A1 . 0.8471
O6A H6A2 . 0.8462
O6A H6B1 . 0.5264
O6B H6A1 . 0.9977
O6B H6A2 . 0.9945
O6B H6B1 . 0.8489
O6B H6B2 . 0.8478

loop_
_geom_hbond_atom_site_label_D
_geom_hbond_atom_site_label_H
_geom_hbond_atom_site_label_A
_geom_hbond_site_symmetry_A
_geom_hbond_distance_DH
_geom_hbond_distance_HA
_geom_hbond_distance_DA
_geom_hbond_angle_DHA
O5 H5WA O6A . 0.84(3) 1.882(10) 2.725(4) 177(3)
O5 H5WA O6B . 0.84(3) 1.784(17) 2.569(11) 154(2)
O5 H5WB Cl1 3_665 0.84(3) 2.364(11) 3.176(2) 162(2)
O3 H3WA O2 . 0.84(3) 1.96(3) 2.803(2) 176(3)
O3 H3WB Cl2 1_556 0.85(3) 2.28(3) 3.1037(19) 167(3)
O4 H4WA Cl1 3_665 0.84(3) 2.394(15) 3.180(2) 156(3)
O4 H4WB Cl3 1_656 0.84(3) 2.596(10) 3.430(2) 173(3)
O6A H6A1 O1 1_455 0.85 2.00 2.838(3) 170
O6A H6A2 Cl3 3_565 0.85 2.57 3.388(3) 161
O6B H6B1 O1 1_455 0.85 2.32 2.821(9) 118
C1 H1B O2 . 0.96 2.30 2.736(3) 107
C3 H3B O1 . 0.96 2.27 2.703(3) 106
